data_1563170
loop_
_publ_author_name
'FUJII, Takayoshi'
'KURIBAYASHI, Megumi'
'KUBO, Kanji'

_publ_section_title
;
 Crystal Structure of
 1,3-Diphenyl-2,3-dihydro-1&lt;i&gt;H&lt;/i&gt;-benzo[&lt;i&gt;d&lt;/i&gt;][1,3]dithiole-1,3-dinium
 Bis(tetrafluoroborate) Acetonitrile Solvate
;
_journal_issue 0
_journal_name_full 'X-ray Structure Analysis Online'
_journal_page_first 21
_journal_page_last 23
_journal_paper_doi 10.2116/xraystruct.37.21
_journal_volume 37
_journal_year 2021
_chemical_formula_moiety 'C19 H16 S2, 2(B F4), C2 H3 N'
_chemical_formula_sum 'C21 H19 B2 F8 N S2'
_chemical_formula_weight 523.11
_space_group_crystal_system triclinic
_space_group_IT_number 2
_space_group_name_Hall '-P 1'
_space_group_name_H-M_alt 'P -1'
_atom_sites_solution_hydrogens geom
_atom_sites_solution_primary dual
_audit_creation_date 2020-11-09
_audit_creation_method
;
Olex2 1.2
(compiled 2018.05.29 svn.r3508 for OlexSys, GUI svn.r5506)
;
_cell_angle_alpha 79.659(2)
_cell_angle_beta 77.822(2)
_cell_angle_gamma 78.551(2)
_cell_formula_units_Z 2
_cell_length_a 8.3368(2)
_cell_length_b 8.9193(2)
_cell_length_c 16.7407(4)
_cell_measurement_reflns_used 7432
_cell_measurement_temperature 173.15
_cell_measurement_theta_max 28.5830
_cell_measurement_theta_min 2.3480
_cell_volume 1180.22(5)
_computing_cell_refinement 'CrysAlisPro 1.171.39.46e (Rigaku OD, 2018)'
_computing_data_collection 'CrysAlisPro 1.171.39.46e (Rigaku OD, 2018)'
_computing_data_reduction 'CrysAlisPro 1.171.39.46e (Rigaku OD, 2018)'
_computing_molecular_graphics 'Olex2 (Dolomanov et al., 2009)'
_computing_publication_material 'Olex2 (Dolomanov et al., 2009)'
_computing_structure_refinement 'ShelXL (Sheldrick, 2015)'
_computing_structure_solution 'ShelXT (Sheldrick, 2015)'
_diffrn_ambient_temperature 173.15
_diffrn_detector 'Rigaku HyPix-3000 area detector'
_diffrn_detector_area_resol_mean 10.0
_diffrn_detector_type 'HPC area detector'
_diffrn_measured_fraction_theta_full 0.995
_diffrn_measured_fraction_theta_max 0.945
_diffrn_measurement_details
;
List of Runs (angles in degrees, time in seconds):

  # Type    Start    End  Width  t~exp~   \w     \q     \k     \f   Frames
--------------------------------------------------------------------------
  1  \w     25.00  94.00   0.50   16.70    --   20.00  54.00   0.00  138
  2  \w    -73.00 109.00   0.50   16.70    --   20.00  54.00-150.00  364
  3  \w    -72.00 -45.00   0.50   16.70    --   20.00  54.00 120.00   54
  4  \w     -5.00  54.00   0.50   16.70    --   20.00  54.00 120.00  118
  5  \w    -69.00  14.00   0.50   16.70    --   20.00  54.00 -90.00  166
  6  \w    -67.00  34.00   0.50   16.70    --   20.00  54.00 -30.00  202
  7  \w     38.00  63.00   0.50   16.70    --   20.00  54.00 -30.00   50
  8  \w    -73.00 -18.00   0.50   16.70    --   20.00  54.00  60.00  110
  9  \w     23.00  70.00   0.50   16.70    --   20.00  54.00  60.00   94
 10  \w    -68.00 -43.00   0.50   16.70    --   20.00  54.00  90.00   50
 11  \w    -23.00   2.00   0.50   16.70    --   20.00  54.00  90.00   50
 12  \w     44.00  69.00   0.50   16.70    --   20.00  54.00  90.00   50
 13  \w    -65.00 -40.00   0.50   16.70    --   20.00  54.00-120.00   50
 14  \w     45.00 103.00   0.50   16.70    --   20.00  54.00-120.00  116
 15  \w    -62.00  66.00   0.50   16.70    --   20.00  54.00 150.00  256
 16  \w     -7.00  20.00   0.50   16.70    --   20.00  54.00  30.00   54
 17  \w    -64.00 -37.00   0.50   16.70    --   20.00  54.00   0.00   54
;
_diffrn_measurement_device 'fixed-chi diffractometer'
_diffrn_measurement_device_type 'Rigaku XtaLAB mini2'
_diffrn_measurement_method '\w scans'
_diffrn_orient_matrix_type 'CrysAlisPro convention (1999,Acta A55,543-557)'
_diffrn_orient_matrix_UB_11 0.0139061000
_diffrn_orient_matrix_UB_12 -0.0819093000
_diffrn_orient_matrix_UB_13 0.0082009000
_diffrn_orient_matrix_UB_21 0.0115011000
_diffrn_orient_matrix_UB_22 0.0033946000
_diffrn_orient_matrix_UB_23 0.0403879000
_diffrn_orient_matrix_UB_31 -0.0864160000
_diffrn_orient_matrix_UB_32 0.0012620000
_diffrn_orient_matrix_UB_33 0.0148309000
_diffrn_radiation_monochromator 'curved graphite'
_diffrn_radiation_probe x-ray
_diffrn_radiation_type MoK\a
_diffrn_radiation_wavelength 0.71073
_diffrn_reflns_av_R_equivalents 0.0211
_diffrn_reflns_av_unetI/netI 0.0279
_diffrn_reflns_Laue_measured_fraction_full 0.995
_diffrn_reflns_Laue_measured_fraction_max 0.945
_diffrn_reflns_limit_h_max 11
_diffrn_reflns_limit_h_min -10
_diffrn_reflns_limit_k_max 12
_diffrn_reflns_limit_k_min -12
_diffrn_reflns_limit_l_max 23
_diffrn_reflns_limit_l_min -23
_diffrn_reflns_number 20814
_diffrn_reflns_point_group_measured_fraction_full 0.995
_diffrn_reflns_point_group_measured_fraction_max 0.945
_diffrn_reflns_theta_full 25.000
_diffrn_reflns_theta_max 30.448
_diffrn_reflns_theta_min 2.354
_diffrn_source 'Sealed X-ray tube'
_diffrn_source_type 'Sealed X-ray tube'
_exptl_absorpt_coefficient_mu 0.299
_exptl_absorpt_correction_T_max 1.00000
_exptl_absorpt_correction_T_min 0.96878
_exptl_absorpt_correction_type multi-scan
_exptl_absorpt_process_details
;
CrysAlisPro 1.171.39.46e (Rigaku Oxford Diffraction, 2018)
Empirical absorption correction using spherical harmonics,
 implemented in SCALE3 ABSPACK scaling algorithm.
;
_exptl_crystal_colour 'clear light colourless'
_exptl_crystal_colour_lustre clear
_exptl_crystal_colour_modifier light
_exptl_crystal_colour_primary colourless
_exptl_crystal_density_diffrn 1.472
_exptl_crystal_description block
_exptl_crystal_F_000 532
_exptl_crystal_size_max 0.349
_exptl_crystal_size_mid 0.199
_exptl_crystal_size_min 0.115
_refine_diff_density_max 1.532
_refine_diff_density_min -0.680
_refine_diff_density_rms 0.084
_refine_ls_extinction_method none
_refine_ls_goodness_of_fit_ref 1.075
_refine_ls_hydrogen_treatment constr
_refine_ls_matrix_type full
_refine_ls_number_parameters 308
_refine_ls_number_reflns 6773
_refine_ls_number_restraints 0
_refine_ls_restrained_S_all 1.075
_refine_ls_R_factor_all 0.1012
_refine_ls_R_factor_gt 0.0770
_refine_ls_shift/su_max 0.000
_refine_ls_shift/su_mean 0.000
_refine_ls_structure_factor_coef Fsqd
_refine_ls_weighting_details 'w=1/[\s^2^(Fo^2^)+(0.1498P)^2^+0.6670P] where P=(Fo^2^+2Fc^2^)/3'
_refine_ls_weighting_scheme calc
_refine_ls_wR_factor_gt 0.2373
_refine_ls_wR_factor_ref 0.2579
_reflns_Friedel_coverage 0.000
_reflns_number_gt 4830
_reflns_number_total 6773
_reflns_threshold_expression 'I > 2\s(I)'
_cod_data_source_file 37_21_1.txt
_cod_data_source_block exp_129
_cod_database_code 1563170
_shelx_shelxl_version_number 2018/3
_chemical_oxdiff_formula ku
_chemical_oxdiff_usercomment 'C19 H16 F8 S4 B2'
_shelx_space_group_comment
;
The symmetry employed for this shelxl refinement is uniquely defined
by the following loop, which should always be used as a source of
symmetry information in preference to the above space-group names.
They are only intended as comments.
;
_shelx_estimated_absorpt_t_max 0.966
_shelx_estimated_absorpt_t_min 0.903
_reflns_odcompleteness_completeness 98.91
_reflns_odcompleteness_iscentric 1
_reflns_odcompleteness_theta 27.42
_olex2_refinement_description
;
1. Fixed Uiso
 At 1.2 times of:
  All C(H) groups, All C(H,H) groups
 At 1.5 times of:
  All C(H,H,H) groups
2.a Secondary CH2 refined with riding coordinates:
 C1(H1,H2)
2.b Aromatic/amide H refined with riding coordinates:
 C13(H11), C3(H3), C9(H7), C15(H12), C6(H6), C5(H5), C10(H8), C4(H4), C17(H14),
  C11(H9), C19(H16), C12(H10), C16(H13), C18(H15)
2.c Idealised Me refined as rotating group:
 C20(H19,H18,H17)
;
_olex2_submission_special_instructions 'No special instructions were received'
_oxdiff_exptl_absorpt_empirical_details
;
Empirical correction (ABSPACK) includes:
- Absorption correction using spherical harmonics
- Frame scaling
;
_oxdiff_exptl_absorpt_empirical_full_max 1.044
_oxdiff_exptl_absorpt_empirical_full_min 0.938

loop_
_space_group_symop_operation_xyz
'x, y, z'
'-x, -y, -z'

loop_
_atom_site_label
_atom_site_type_symbol
_atom_site_fract_x
_atom_site_fract_y
_atom_site_fract_z
_atom_site_U_iso_or_equiv
_atom_site_adp_type
_atom_site_occupancy
_atom_site_site_symmetry_order
_atom_site_calc_flag
_atom_site_refinement_flags_posn
_atom_site_refinement_flags_adp
_atom_site_refinement_flags_occupancy
_atom_site_disorder_assembly
_atom_site_disorder_group
S1 S 0.19766(8) 0.57947(7) 0.84028(4) 0.0404(2) Uani 1 1 d . . . . .
S2 S 0.51245(9) 0.39748(8) 0.76077(5) 0.0433(2) Uani 1 1 d . . . . .
F7 F 0.9580(3) 0.3530(3) 0.93175(19) 0.0810(7) Uani 1 1 d . . . . .
F4 F 0.5565(4) 0.9315(3) 0.6187(2) 0.1015(10) Uani 1 1 d . . . . .
F3 F 0.7856(4) 0.7675(4) 0.5630(2) 0.1177(12) Uani 1 1 d . . . . .
F5 F 0.7425(4) 0.3794(5) 0.8694(2) 0.1264(15) Uani 1 1 d . . . . .
C2 C 0.1936(4) 0.5176(3) 0.74551(19) 0.0419(6) Uani 1 1 d . . . . .
C7 C 0.3415(4) 0.4348(3) 0.70756(18) 0.0434(6) Uani 1 1 d . . . . .
C14 C 0.4884(4) 0.2142(3) 0.82141(19) 0.0443(6) Uani 1 1 d . . . . .
C8 C 0.1491(4) 0.7843(3) 0.81836(19) 0.0422(6) Uani 1 1 d . . . . .
C1 C 0.4239(4) 0.5388(4) 0.8298(2) 0.0473(7) Uani 1 1 d . . . . .
H1 H 0.469750 0.635431 0.808086 0.057 Uiso 1 1 calc R . . . .
H2 H 0.454483 0.499304 0.884717 0.057 Uiso 1 1 calc R . . . .
C13 C 0.0347(5) 0.8559(4) 0.8783(2) 0.0567(8) Uani 1 1 d . . . . .
H11 H -0.011732 0.798511 0.928367 0.068 Uiso 1 1 calc R . . . .
F8 F 0.7002(5) 0.4009(7) 1.0006(2) 0.1507(17) Uani 1 1 d . . . . .
C3 C 0.0498(4) 0.5461(4) 0.7116(2) 0.0547(8) Uani 1 1 d . . . . .
H3 H -0.051208 0.601670 0.737708 0.066 Uiso 1 1 calc R . . . .
F6 F 0.8027(6) 0.5813(4) 0.9094(4) 0.164(2) Uani 1 1 d . . . . .
F2 F 0.6594(6) 0.7105(5) 0.6955(2) 0.1503(18) Uani 1 1 d . . . . .
C9 C 0.2199(5) 0.8644(4) 0.7444(2) 0.0551(8) Uani 1 1 d . . . . .
H7 H 0.299745 0.812179 0.704760 0.066 Uiso 1 1 calc R . . . .
C15 C 0.6036(5) 0.0921(4) 0.7934(3) 0.0642(9) Uani 1 1 d . . . . .
H12 H 0.688532 0.108366 0.746578 0.077 Uiso 1 1 calc R . . . .
C6 C 0.3504(5) 0.3802(4) 0.6347(2) 0.0589(8) Uani 1 1 d . . . . .
H6 H 0.451608 0.324733 0.608665 0.071 Uiso 1 1 calc R . . . .
C5 C 0.2075(6) 0.4082(5) 0.5997(3) 0.0718(11) Uani 1 1 d . . . . .
H5 H 0.210625 0.371200 0.549508 0.086 Uiso 1 1 calc R . . . .
C10 C 0.1699(6) 1.0231(4) 0.7306(3) 0.0671(10) Uani 1 1 d . . . . .
H8 H 0.214507 1.081149 0.680319 0.081 Uiso 1 1 calc R . . . .
C4 C 0.0594(6) 0.4906(4) 0.6386(3) 0.0682(10) Uani 1 1 d . . . . .
H4 H -0.036876 0.508868 0.614046 0.082 Uiso 1 1 calc R . . . .
C17 C 0.4705(7) -0.0779(5) 0.9030(3) 0.0756(12) Uani 1 1 d . . . . .
H14 H 0.464039 -0.179017 0.931948 0.091 Uiso 1 1 calc R . . . .
C11 C 0.0561(6) 1.0968(4) 0.7892(3) 0.0713(11) Uani 1 1 d . . . . .
H9 H 0.022666 1.205613 0.778966 0.086 Uiso 1 1 calc R . . . .
C19 C 0.3623(5) 0.1928(5) 0.8890(3) 0.0737(12) Uani 1 1 d . . . . .
H16 H 0.281859 0.277106 0.907106 0.088 Uiso 1 1 calc R . . . .
B2 B 0.7983(4) 0.4301(4) 0.9284(2) 0.0446(7) Uani 1 1 d . . . . .
C21 C 0.8093(6) 1.2034(6) 0.5445(3) 0.0779(12) Uani 1 1 d . . . . .
C12 C -0.0098(6) 1.0162(4) 0.8620(3) 0.0725(11) Uani 1 1 d . . . . .
H10 H -0.086800 1.069860 0.902094 0.087 Uiso 1 1 calc R . . . .
C16 C 0.5913(7) -0.0561(4) 0.8360(3) 0.0784(13) Uani 1 1 d . . . . .
H13 H 0.668330 -0.142304 0.817848 0.094 Uiso 1 1 calc R . . . .
N1 N 0.8093(8) 1.2535(7) 0.6009(4) 0.124(2) Uani 1 1 d . . . . .
C18 C 0.3588(6) 0.0441(5) 0.9288(3) 0.0825(13) Uani 1 1 d . . . . .
H15 H 0.275231 0.026357 0.976085 0.099 Uiso 1 1 calc R . . . .
F1 F 0.5451(6) 0.6884(6) 0.6062(5) 0.189(3) Uani 1 1 d . . . . .
C20 C 0.8081(8) 1.1383(7) 0.4720(3) 0.0934(15) Uani 1 1 d . . . . .
H19 H 0.905479 1.159251 0.430011 0.140 Uiso 1 1 calc GR . . . .
H18 H 0.706418 1.185002 0.450312 0.140 Uiso 1 1 calc GR . . . .
H17 H 0.811730 1.026387 0.486397 0.140 Uiso 1 1 calc GR . . . .
B1 B 0.6481(6) 0.7855(6) 0.6200(3) 0.0681(11) Uani 1 1 d . . . . .

loop_
_atom_site_aniso_label
_atom_site_aniso_U_11
_atom_site_aniso_U_22
_atom_site_aniso_U_33
_atom_site_aniso_U_23
_atom_site_aniso_U_13
_atom_site_aniso_U_12
S1 0.0377(4) 0.0331(3) 0.0485(4) -0.0042(3) -0.0052(3) -0.0056(2)
S2 0.0360(4) 0.0414(4) 0.0512(4) -0.0098(3) -0.0034(3) -0.0054(3)
F7 0.0540(13) 0.0776(16) 0.112(2) -0.0061(14) -0.0280(13) -0.0063(11)
F4 0.095(2) 0.0735(17) 0.113(2) 0.0074(15) 0.0088(17) -0.0083(15)
F3 0.102(2) 0.115(3) 0.110(2) -0.010(2) 0.0369(19) -0.0219(19)
F5 0.094(2) 0.164(3) 0.146(3) -0.090(3) -0.073(2) 0.033(2)
C2 0.0445(14) 0.0324(12) 0.0502(15) -0.0015(10) -0.0122(11) -0.0099(10)
C7 0.0492(15) 0.0367(13) 0.0443(14) -0.0019(11) -0.0093(11) -0.0099(11)
C14 0.0422(14) 0.0419(14) 0.0510(16) -0.0089(12) -0.0149(12) -0.0032(11)
C8 0.0409(14) 0.0325(12) 0.0527(16) -0.0064(11) -0.0078(11) -0.0053(10)
C1 0.0378(14) 0.0443(14) 0.0642(19) -0.0192(13) -0.0126(12) -0.0034(11)
C13 0.0578(19) 0.0417(15) 0.062(2) -0.0084(14) 0.0048(15) -0.0049(13)
F8 0.111(3) 0.230(5) 0.079(2) -0.004(3) 0.0338(19) -0.025(3)
C3 0.0510(18) 0.0438(15) 0.072(2) 0.0010(14) -0.0238(16) -0.0099(13)
F6 0.150(4) 0.0494(16) 0.297(7) 0.010(2) -0.090(4) -0.0060(18)
F2 0.176(4) 0.138(3) 0.083(2) 0.019(2) 0.016(2) 0.027(3)
C9 0.064(2) 0.0417(15) 0.0543(18) -0.0036(13) 0.0011(15) -0.0125(14)
C15 0.075(2) 0.0465(17) 0.069(2) -0.0187(16) -0.0095(18) 0.0013(16)
C6 0.074(2) 0.0519(18) 0.0515(18) -0.0092(14) -0.0121(16) -0.0095(16)
C5 0.107(3) 0.060(2) 0.059(2) -0.0067(17) -0.037(2) -0.019(2)
C10 0.088(3) 0.0417(16) 0.066(2) 0.0030(15) -0.0039(19) -0.0199(17)
C4 0.081(3) 0.0532(19) 0.083(3) -0.0009(18) -0.046(2) -0.0156(18)
C17 0.103(3) 0.049(2) 0.086(3) 0.0061(19) -0.047(3) -0.022(2)
C11 0.085(3) 0.0327(15) 0.092(3) -0.0059(17) -0.013(2) -0.0066(16)
C19 0.063(2) 0.060(2) 0.075(3) 0.0106(18) 0.0043(19) 0.0054(17)
B2 0.0407(16) 0.0476(17) 0.0462(16) -0.0079(13) -0.0066(12) -0.0093(13)
C21 0.075(3) 0.076(3) 0.077(3) -0.002(2) -0.003(2) -0.020(2)
C12 0.076(3) 0.0419(17) 0.088(3) -0.0181(18) 0.006(2) 0.0029(16)
C16 0.102(3) 0.0418(18) 0.096(3) -0.022(2) -0.030(3) 0.0028(19)
N1 0.140(5) 0.141(5) 0.104(4) -0.049(4) 0.016(3) -0.066(4)
C18 0.077(3) 0.072(3) 0.082(3) 0.019(2) -0.001(2) -0.015(2)
F1 0.132(4) 0.129(4) 0.319(8) -0.048(4) -0.040(4) -0.041(3)
C20 0.104(4) 0.106(4) 0.068(3) 0.006(3) -0.014(3) -0.031(3)
B1 0.057(2) 0.077(3) 0.061(2) -0.004(2) 0.0018(19) -0.010(2)

loop_
_atom_type_symbol
_atom_type_description
_atom_type_scat_dispersion_real
_atom_type_scat_dispersion_imag
_atom_type_scat_source
C C 0.0033 0.0016 'International Tables Vol C Tables 4.2.6.8 and 6.1.1.4'
H H 0.0000 0.0000 'International Tables Vol C Tables 4.2.6.8 and 6.1.1.4'
B B 0.0013 0.0007 'International Tables Vol C Tables 4.2.6.8 and 6.1.1.4'
N N 0.0061 0.0033 'International Tables Vol C Tables 4.2.6.8 and 6.1.1.4'
F F 0.0171 0.0103 'International Tables Vol C Tables 4.2.6.8 and 6.1.1.4'
S S 0.1246 0.1234 'International Tables Vol C Tables 4.2.6.8 and 6.1.1.4'

loop_
_geom_angle_atom_site_label_1
_geom_angle_atom_site_label_2
_geom_angle_atom_site_label_3
_geom_angle
_geom_angle_site_symmetry_1
_geom_angle_site_symmetry_3
_geom_angle_publ_flag
C2 S1 C1 95.29(14) . . ?
C8 S1 C2 103.27(13) . . ?
C8 S1 C1 104.50(14) . . ?
C7 S2 C14 101.95(13) . . ?
C7 S2 C1 95.44(14) . . ?
C14 S2 C1 105.56(15) . . ?
C7 C2 S1 116.6(2) . . ?
C3 C2 S1 122.2(3) . . ?
C3 C2 C7 121.3(3) . . ?
C2 C7 S2 116.4(2) . . ?
C6 C7 S2 122.6(3) . . ?
C6 C7 C2 120.9(3) . . ?
C15 C14 S2 114.1(3) . . ?
C15 C14 C19 121.9(3) . . ?
C19 C14 S2 123.9(3) . . ?
C13 C8 S1 115.6(2) . . ?
C13 C8 C9 123.1(3) . . ?
C9 C8 S1 121.3(2) . . ?
S2 C1 S1 110.47(15) . . ?
C8 C13 C12 117.1(3) . . ?
C4 C3 C2 117.5(3) . . ?
C10 C9 C8 117.7(3) . . ?
C14 C15 C16 117.9(4) . . ?
C7 C6 C5 118.5(4) . . ?
C6 C5 C4 120.1(4) . . ?
C11 C10 C9 120.3(3) . . ?
C3 C4 C5 121.7(3) . . ?
C16 C17 C18 120.2(4) . . ?
C12 C11 C10 121.1(3) . . ?
C18 C19 C14 117.1(4) . . ?
F5 B2 F7 108.2(3) . . ?
F8 B2 F7 109.9(3) . . ?
F8 B2 F5 109.5(4) . . ?
F8 B2 F6 110.4(4) . . ?
F6 B2 F7 108.4(3) . . ?
F6 B2 F5 110.4(4) . . ?
N1 C21 C20 179.6(6) . . ?
C11 C12 C13 120.8(4) . . ?
C17 C16 C15 120.6(4) . . ?
C17 C18 C19 122.3(4) . . ?
F4 B1 F1 107.0(4) . . ?
F3 B1 F4 116.6(4) . . ?
F3 B1 F2 116.1(5) . . ?
F3 B1 F1 106.2(5) . . ?
F2 B1 F4 114.3(4) . . ?
F2 B1 F1 92.9(5) . . ?

loop_
_geom_bond_atom_site_label_1
_geom_bond_atom_site_label_2
_geom_bond_distance
_geom_bond_site_symmetry_2
_geom_bond_publ_flag
S1 C2 1.780(3) . ?
S1 C8 1.779(3) . ?
S1 C1 1.825(3) . ?
S2 C7 1.782(3) . ?
S2 C14 1.786(3) . ?
S2 C1 1.807(3) . ?
F7 B2 1.380(4) . ?
F4 B1 1.371(6) . ?
F3 B1 1.330(5) . ?
F5 B2 1.354(4) . ?
C2 C7 1.395(4) . ?
C2 C3 1.393(4) . ?
C7 C6 1.376(5) . ?
C14 C15 1.381(5) . ?
C14 C19 1.387(5) . ?
C8 C13 1.381(4) . ?
C8 C9 1.390(4) . ?
C13 C12 1.396(5) . ?
F8 B2 1.324(4) . ?
C3 C4 1.380(6) . ?
F6 B2 1.335(5) . ?
F2 B1 1.333(6) . ?
C9 C10 1.385(5) . ?
C15 C16 1.397(6) . ?
C6 C5 1.396(6) . ?
C5 C4 1.400(7) . ?
C10 C11 1.374(6) . ?
C17 C16 1.353(7) . ?
C17 C18 1.354(7) . ?
C11 C12 1.365(6) . ?
C19 C18 1.376(6) . ?
C21 N1 1.115(7) . ?
C21 C20 1.439(7) . ?
F1 B1 1.411(7) . ?
